data_2003007
loop_
_publ_author_name
'R\'ios, Susana'
'Paulus, Werner'
'Cousson, Alain'
'Quilichini, Marguerite'
'Heger, Gernot'

_publ_contact_author
;Susana R\'ios
  Laboratoire L\'eon Brillouin
  CEA Saclay
  91191 Gif-sur-Yvette Cedex
  France
;
_publ_section_title
;
 Isotope Effect in TlH~2~PO~4~ and TlD~2~PO~4~
;
_journal_issue 6
_journal_name_full 'Acta Crystallographica Section B'
_journal_page_first 790
_journal_page_last 797
_journal_paper_doi 10.1107/S0108768198005254
_journal_volume 54
_journal_year 1998
_chemical_formula_sum 'D2 O4 P Tl'
_chemical_formula_weight 303.3
_chemical_name_systematic 'thallium dideuterium phosphate'
_space_group_IT_number 14
_symmetry_cell_setting monoclinic
_symmetry_space_group_name_Hall '-P 2bc'
_symmetry_space_group_name_H-M 'P 1 1 21/b'
_atom_type_scat_source
;Sears (1992)
CRYSTALS (Watkin, Carruthers & Betteridge, 1985)
CAMERON
 (Pearce, Watkin & Prout, 1994: CAMERON. Program for Plotting
 Molecular
Structures. Chemical Crystallography Laboratory, University of
 Oxford, England.)
;
_cell_angle_alpha 90.000
_cell_angle_beta 90.000
_cell_angle_gamma 106.92(5)
_cell_formula_units_Z 8
_cell_length_a 9.070(6)
_cell_length_b 15.000(10)
_cell_length_c 6.575(5)
_cell_measurement_reflns_used 13
_cell_measurement_temperature 300
_cell_measurement_theta_max 22
_cell_measurement_theta_min 13
_cell_volume 855.8(11)
_computing_cell_refinement 'STADI (STOE, 198)'
_computing_data_collection 'STADI (STOE, 198)'
_computing_data_reduction 'STADI (STOE, 198)'
_computing_molecular_graphics
;CAMERON (Pearce, Watkin & Prout, 1994: CAMERON. Program for Plotting
 Molecular
Structures. Chemical Crystallography Laboratory, University of
 Oxford, England.)
;
_computing_structure_refinement 'CRYSTALS (Watkin, Carruthers & Betteridge, 1985)'
_diffrn_measurement_device '  5C.2 four-circle diffractometer '
_diffrn_measurement_method w
_diffrn_radiation_monochromator ' Cu (220) '
_diffrn_radiation_probe neutron
_diffrn_radiation_source 'Hot neutron beamline at Reactor Orph\'ee'
_diffrn_radiation_type neutron
_diffrn_radiation_wavelength 0.8308
_diffrn_reflns_av_R_equivalents 0.015
_diffrn_reflns_limit_h_max 9
_diffrn_reflns_limit_h_min -13
_diffrn_reflns_limit_k_max 21
_diffrn_reflns_limit_k_min -21
_diffrn_reflns_limit_l_max 6
_diffrn_reflns_limit_l_min -9
_diffrn_reflns_number 4811
_diffrn_reflns_theta_max 37.33
_diffrn_standards_decay_% 2
_diffrn_standards_interval_time 450
_diffrn_standards_number 2
_exptl_absorpt_coefficient_mu 0.0015
_exptl_absorpt_correction_type none
_exptl_crystal_colour ' colourless '
_exptl_crystal_density_diffrn 4.51
_exptl_crystal_density_meas ?
_exptl_crystal_description ' no special shape '
_exptl_crystal_F_000 40.37
_refine_diff_density_max 0.115
_refine_diff_density_min -0.0903
_refine_ls_extinction_coef 1745.1(3)
_refine_ls_extinction_method 'Type I, Lorentzian (Larson, 1970)'
_refine_ls_goodness_of_fit_obs 1.2
_refine_ls_hydrogen_treatment H_atoms_refined_anisotropically
_refine_ls_number_parameters 146
_refine_ls_number_reflns 1878
_refine_ls_R_factor_obs 0.040
_refine_ls_shift/esd_max 0.009
_refine_ls_structure_factor_coef F
_refine_ls_weighting_details w=1/\s^2^(F)
_refine_ls_weighting_scheme calc
_refine_ls_wR_factor_obs 0.038
_reflns_number_observed 1878
_reflns_number_total 2594
_reflns_observed_criterion F>3\s(F)
_cod_data_source_file lc0004.cif
_cod_data_source_block global
_cod_depositor_comments
;
The following automatic conversions were performed:
'_symmetry_cell_setting' value 'Monoclinic' changed to 'monoclinic'
according to '/home/saulius/struct/CIF-dictionaries/cif_core.dic'
dictionary named 'cif_core.dic' version 2.4.1 from 2010-06-29.

Automatic conversion script
Id: cif_fix_enum 1527 2010-12-29 10:47:43Z saulius 

The following automatic conversions were performed:

'_symmetry_cell_setting' value 'Monoclinic' changed to 'monoclinic'
according to /home/saulius/struct/CIF-dictionaries/cif_core.dic
dictionary named 'cif_core.dic' version 2.4.1 from 2010-06-29.

Automatic conversion script
Id: cif_fix_values 1715 2011-07-08 13:25:40Z adriana 

The following automatic conversions were performed:

'_refine_ls_weighting_scheme' value 'w=1/\s^2^(F)' was changed to
'calc'. New tag '_refine_ls_weighting_details' was created. The value
of the new tag was set to 'w=1/\s^2^(F)'.

Automatic conversion script
Id: cif_fix_values 3143 2015-03-26 13:38:13Z robertas 
;
_cod_original_cell_volume 856.0(10)
_cod_original_sg_symbol_H-M 'P 1 1 21/b '
_cod_original_formula_sum 'Tl D2 PO4'
_cod_database_code 2003007

loop_
_symmetry_equiv_pos_as_xyz
X,Y,Z
-X,-Y,-Z
-X,-Y+1/2,Z+1/2
X,Y+1/2,-Z+1/2

loop_
_atom_site_aniso_label
_atom_site_aniso_U_11
_atom_site_aniso_U_22
_atom_site_aniso_U_33
_atom_site_aniso_U_12
_atom_site_aniso_U_13
_atom_site_aniso_U_23
Tl1 0.0298(5) 0.0264(5) 0.0277(4) 0.0075(4) -0.0070(5) 0.0008(4)
Tl2 0.0345(5) 0.0274(5) 0.0257(6) 0.0119(4) -0.0069(5) -0.0013(4)
P1 0.0215(7) 0.0182(6) 0.0214(8) 0.0079(5) 0.0072(6) 0.0007(6)
P2 0.0160(6) 0.0190(6) 0.0208(8) 0.0057(5) 0.0053(6) 0.0008(6)
O11 0.0640(10) 0.0430(10) 0.0540(10) 0.0380(10) 0.0410(10) 0.0330(10)
O12 0.0228(7) 0.0350(9) 0.0370(10) 0.0149(6) -0.0073(7) -0.0161(8)
O13 0.0269(8) 0.0370(10) 0.0520(10) -0.0003(7) 0.0110(8) -0.0278(9)
O14 0.0182(7) 0.0355(8) 0.0324(9) 0.0084(6) 0.0026(6) 0.0135(7)
O21 0.0440(10) 0.0356(9) 0.0540(10) 0.0259(8) 0.0330(10) 0.0263(9)
O22 0.0216(7) 0.0352(8) 0.0313(9) 0.0129(6) -0.0075(6) -0.0093(7)
O23 0.0235(8) 0.0364(9) 0.0470(10) 0.0036(7) 0.0089(8) -0.0204(9)
O24 0.0197(7) 0.0337(8) 0.0315(9) 0.0085(6) -0.0024(6) 0.0094(7)
D11 0.0341(8) 0.0280(7) 0.0388(9) 0.0086(6) 0.0070(7) -0.0035(7)
D12 0.0322(7) 0.0351(8) 0.0372(9) 0.0089(6) 0.0096(7) 0.0009(7)
D21 0.0257(6) 0.0352(7) 0.0364(9) 0.0099(5) 0.0035(6) -0.0024(7)
D22 0.0300(7) 0.0351(7) 0.0395(9) 0.0119(6) 0.0062(7) 0.0034(7)

loop_
_atom_site_label
_atom_site_fract_x
_atom_site_fract_y
_atom_site_fract_z
_atom_site_U_iso_or_equiv
_atom_site_thermal_displace_type
_atom_site_occupancy
Tl1 0.06040(10) 0.11848(6) 0.2281(2) 0.0280(4) Uani 1.00
Tl2 0.56310(10) 0.13608(6) 0.2770(2) 0.0292(5) Uani 1.00
P1 0.1789(2) 0.37445(9) 0.2450(3) 0.0204(7) Uani 1.00
P2 0.68130(10) 0.37506(9) 0.2526(3) 0.0186(7) Uani 1.00
O11 0.2601(2) 0.42350(10) 0.0587(3) 0.0540(10) Uani 1.00
O12 0.0208(2) 0.30480(10) 0.1816(3) 0.0316(9) Uani 1.00
O13 0.1506(2) 0.43760(10) 0.4085(3) 0.0386(9) Uani 1.00
O14 0.2720(2) 0.30920(10) 0.3296(3) 0.0287(8) Uani 1.00
O21 0.7901(2) 0.43620(10) 0.0900(3) 0.0440(10) Uani 1.00
O22 0.5319(2) 0.31700(10) 0.1626(2) 0.0294(8) Uani 1.00
O23 0.6371(2) 0.44400(10) 0.4034(3) 0.0356(9) Uani 1.00
O24 0.7735(2) 0.31870(10) 0.3547(2) 0.0283(8) Uani 1.00
D11 0.7233(2) 0.49093(9) 0.4782(2) 0.0336(8) Uani 1.00
D12 0.7626(2) 0.49230(10) 0.0275(2) 0.0348(8) Uani 1.00
D21 0.37540(10) 0.31525(9) 0.2632(2) 0.0324(7) Uani 1.00
D22 -0.0754(2) 0.31290(10) 0.2506(3) 0.0349(8) Uani 1.00

loop_
_atom_type_symbol
TL
P
O
D

loop_
_geom_angle_atom_site_label_1
_geom_angle_atom_site_label_2
_geom_angle_atom_site_label_3
_geom_angle_site_symmetry_2
_geom_angle_site_symmetry_3
_geom_angle
_geom_angle_publ_flag
O11 P1 O12 . . 109.3(2) yes
O11 P1 O13 . . 115.2(2) yes
O11 P1 O14 . . 108.50(10) yes
O12 P1 O13 . . 108.70(10) yes
O12 P1 O14 . . 103.30(10) yes
O13 P1 O14 . . 111.2(2) yes
O21 P2 O22 . . 112.5(2) yes
O21 P2 O23 . . 106.40(10) yes
O21 P2 O24 . . 106.00(10) yes
O22 P2 O23 . . 105.80(10) yes
O22 P2 O24 . . 113.90(10) yes
O23 P2 O24 . . 112.2(2) yes
O21 D12 O11 . 2 174.0(2) ?
O12 D22 O24 4 . 176.5(2) ?
O23 D11 O13 2 2 178.5(2) ?
O14 D21 O22 4 . 176.1(2) ?

loop_
_geom_bond_atom_site_label_1
_geom_bond_atom_site_label_2
_geom_bond_site_symmetry_1
_geom_bond_site_symmetry_2
_geom_bond_distance
_geom_bond_publ_flag
P1 O11 . . 1.505(3) yes
P1 O12 . . 1.567(2) yes
P1 O13 . . 1.503(3) yes
P1 O14 . . 1.569(2) yes
P2 O21 . . 1.559(3) yes
P2 O22 . . 1.501(2) yes
P2 O23 . . 1.568(2) yes
P2 O24 . . 1.508(2) yes
O11 O21 1 2 2.481(2) ?
O12 O24 . . 2.578(3) ?
O13 O23 1 2 2.529(3) ?
O14 O22 . . 2.574(2) ?
O21 D12 . . 1.027(3) yes
D12 O11 1 2_665 1.458(2) yes
O12 D22 . . 1.018(2) yes
D22 O24 1_655 1 1.561(2) yes
O23 D11 . . 1.009(3) yes
D11 O13 . 2_666 1.520(3) yes
O14 D21 . . 1.012(2) yes
D21 O22 . . 1.563(2) yes
Tl1 O13 1 3 2.800(2) ?
Tl1 O24 1 3 2.886(2) ?
Tl1 O12 1 3 2.934(2) ?
Tl1 O21 1 3 2.973(2) ?
Tl1 O14 . . 3.020(2) ?
Tl1 O13 1 4 3.180(3) ?
Tl1 O21 1 4 3.315(3) ?
Tl1 O12 . . 3.359(2) ?
Tl2 O11 3 1 2.760(2) ?
Tl2 O22 3 1 2.828(2) ?
Tl2 O24 3 3 2.891(2) ?
Tl2 O22 3 3 2.908(2) ?
Tl2 O23 3 1 3.088(2) ?
Tl2 O14 3 1 3.298(2) ?
Tl2 O23 3 2 3.357(3) ?
Tl2 O21 3 1 3.697(3) ?
